data_7209268
loop_
_publ_author_name
'Wang, Ping'
'Fan, Rui-Qing'
'Liu, Xin-Rong'
'Wang, Li-Yuan'
'Yang, Yu-Lin'
'Cao, Wen-Wu'
'Yang, Bin'
'Hasi, WuLiJi'
'Su, Qing'
'Mu, Ying'

_publ_section_title
;
 Two-/three-dimensional open lanthanide--organic frameworks containing
 rigid/flexible dicarboxylate ligands: synthesis, crystal structure and
 photoluminescent properties
;
_journal_issue 10
_journal_name_full CrystEngComm
_journal_page_first 1931
_journal_paper_doi 10.1039/c3ce26684b
_journal_volume 15
_journal_year 2013
_chemical_formula_sum 'C10 H11.5 N4 O12.75 Tb2'
_chemical_formula_weight 709.57
_chemical_name_systematic
;
?
;
_space_group_IT_number 88
_symmetry_cell_setting tetragonal
_symmetry_space_group_name_Hall '-I 4ad'
_symmetry_space_group_name_H-M 'I 41/a :2'
_atom_sites_solution_hydrogens geom
_atom_sites_solution_primary direct
_atom_sites_solution_secondary difmap
_audit_creation_method SHELXL-97
_cell_angle_alpha 90.00
_cell_angle_beta 90.00
_cell_angle_gamma 90.00
_cell_formula_units_Z 16
_cell_length_a 20.227(4)
_cell_length_b 20.227(4)
_cell_length_c 16.047(7)
_cell_measurement_reflns_used 18140
_cell_measurement_temperature 296(2)
_cell_measurement_theta_max 26.89
_cell_measurement_theta_min 1.62
_cell_volume 6565(3)
_computing_cell_refinement 'Bruker SMART'
_computing_data_collection 'Bruker SMART'
_computing_data_reduction 'Bruker SAINT'
_computing_molecular_graphics SHELXP-97
_computing_publication_material SHELXTL
_computing_structure_refinement 'SHELXL-97 (Sheldrick, 1997)'
_computing_structure_solution 'SHELXS-97 (Sheldrick, 1997)'
_diffrn_ambient_temperature 296(2)
_diffrn_measured_fraction_theta_full 0.999
_diffrn_measured_fraction_theta_max 0.935
_diffrn_measurement_device_type 'Bruker Smart APEX CCD area detector'
_diffrn_measurement_method 'phi and omega scans'
_diffrn_radiation_monochromator graphite
_diffrn_radiation_source 'fine-focus sealed tube'
_diffrn_radiation_type MoK\a
_diffrn_radiation_wavelength 0.71073
_diffrn_reflns_av_R_equivalents 0.1020
_diffrn_reflns_av_sigmaI/netI 0.0829
_diffrn_reflns_limit_h_max 25
_diffrn_reflns_limit_h_min -22
_diffrn_reflns_limit_k_max 23
_diffrn_reflns_limit_k_min -25
_diffrn_reflns_limit_l_max 19
_diffrn_reflns_limit_l_min -20
_diffrn_reflns_number 18140
_diffrn_reflns_theta_full 25.00
_diffrn_reflns_theta_max 26.89
_diffrn_reflns_theta_min 1.62
_diffrn_standards_decay_% 0
_diffrn_standards_interval_count 0
_diffrn_standards_interval_time 0
_diffrn_standards_number 0
_exptl_absorpt_coefficient_mu 8.631
_exptl_absorpt_correction_T_max 0.2525
_exptl_absorpt_correction_T_min 0.2040
_exptl_absorpt_correction_type multi-scan
_exptl_crystal_colour jasmine
_exptl_crystal_density_diffrn 2.872
_exptl_crystal_density_method 'not measured'
_exptl_crystal_description block
_exptl_crystal_F_000 5304
_exptl_crystal_size_max 0.27
_exptl_crystal_size_mid 0.23
_exptl_crystal_size_min 0.22
_refine_diff_density_max 2.290
_refine_diff_density_min -1.149
_refine_diff_density_rms 0.274
_refine_ls_extinction_method none
_refine_ls_goodness_of_fit_ref 1.029
_refine_ls_hydrogen_treatment mixed
_refine_ls_matrix_type full
_refine_ls_number_parameters 260
_refine_ls_number_reflns 3317
_refine_ls_number_restraints 18
_refine_ls_restrained_S_all 1.027
_refine_ls_R_factor_all 0.0860
_refine_ls_R_factor_gt 0.0462
_refine_ls_shift/su_max 0.093
_refine_ls_shift/su_mean 0.001
_refine_ls_structure_factor_coef Fsqd
_refine_ls_weighting_details 'calc w=1/[\s^2^(Fo^2^)+(0.0556P)^2^+0.0000P] where P=(Fo^2^+2Fc^2^)/3'
_refine_ls_weighting_scheme calc
_refine_ls_wR_factor_gt 0.0998
_refine_ls_wR_factor_ref 0.1171
_reflns_number_gt 2254
_reflns_number_total 3317
_reflns_threshold_expression >2sigma(I)
_cod_data_source_file c3ce26684b.txt
_cod_data_source_block 15
_cod_depositor_comments
;
The following automatic conversions were performed:

'_symmetry_cell_setting' value 'Tetragonal' changed to 'tetragonal'
according to /home/saulius/struct/CIF-dictionaries/cif_core.dic
dictionary named 'cif_core.dic' version 2.4.2 from 2011-04-26.

Automatic conversion script
Id: cif_fix_values 1891 2012-01-12 08:04:46Z andrius 
;
_cod_original_cell_volume 6565(4)
_cod_original_sg_symbol_H-M 'I4(1)/a '
_cod_original_formula_sum 'C10 H11.50 N4 O12.75 Tb2'
_cod_database_code 7209268

loop_
_symmetry_equiv_pos_as_xyz
'x, y, z'
'-x+1/2, -y, z+1/2'
'-y+3/4, x+1/4, z+1/4'
'y+3/4, -x+3/4, z+3/4'
'x+1/2, y+1/2, z+1/2'
'-x+1, -y+1/2, z+1'
'-y+5/4, x+3/4, z+3/4'
'y+5/4, -x+5/4, z+5/4'
'-x, -y, -z'
'x-1/2, y, -z-1/2'
'y-3/4, -x-1/4, -z-1/4'
'-y-3/4, x-3/4, -z-3/4'
'-x+1/2, -y+1/2, -z+1/2'
'x, y+1/2, -z'
'y-1/4, -x+1/4, -z+1/4'
'-y-1/4, x-1/4, -z-1/4'

loop_
_atom_site_label
_atom_site_type_symbol
_atom_site_fract_x
_atom_site_fract_y
_atom_site_fract_z
_atom_site_U_iso_or_equiv
_atom_site_adp_type
_atom_site_occupancy
_atom_site_symmetry_multiplicity
_atom_site_calc_flag
_atom_site_refinement_flags
Tb1 Tb 0.29377(3) 0.67314(3) 0.08988(3) 0.01785(17) Uani 1 1 d .
Tb2 Tb 0.29443(3) 0.81885(3) -0.16934(3) 0.01610(16) Uani 1 1 d .
O1 O 0.3480(4) 0.6696(4) 0.2155(4) 0.0222(18) Uani 1 1 d .
O2 O 0.4117(4) 0.6180(4) 0.3081(4) 0.0222(18) Uani 1 1 d .
O3 O 0.3828(4) 0.6247(4) 0.0166(5) 0.029(2) Uani 1 1 d .
O4 O 0.2085(4) 0.6640(5) 0.1863(5) 0.032(2) Uani 1 1 d .
O5 O 0.2834(4) 0.7151(4) -0.0647(4) 0.0227(18) Uani 1 1 d .
O6 O 0.2291(4) 0.7157(4) -0.1829(4) 0.0230(19) Uani 1 1 d .
O7 O 0.3698(4) 0.8748(4) -0.2541(4) 0.028(2) Uani 1 1 d .
O8 O 0.2126(4) 0.8312(4) -0.0583(4) 0.027(2) Uani 1 1 d .
O9 O 0.3723(5) 0.7598(4) 0.0807(5) 0.041(2) Uani 1 1 d .
H9A H 0.3909 0.7642 0.1258 0.062 Uiso 1 1 calc R
H9B H 0.3500 0.8001 0.0665 0.062 Uiso 1 1 d R
O10 O 0.2236(5) 0.7672(4) 0.0865(5) 0.040(2) Uani 1 1 d .
H10A H 0.2107 0.7755 0.1338 0.060 Uiso 1 1 calc R
H10B H 0.1863 0.7579 0.0514 0.060 Uiso 1 1 d R
O11 O 0.3840(4) 0.7432(5) -0.1982(5) 0.040(2) Uani 1 1 d .
H11A H 0.4148 0.7635 -0.2194 0.059 Uiso 1 1 calc R
H11B H 0.3689 0.7098 -0.2361 0.059 Uiso 1 1 d R
N1 N 0.3058(5) 0.5479(5) 0.1106(6) 0.023(2) Uani 1 1 d .
N2 N 0.3012(5) 0.9379(5) -0.1250(6) 0.025(2) Uani 1 1 d .
N3 N 0.1903(5) 0.8768(5) -0.2108(5) 0.023(2) Uani 1 1 d .
N4 N 0.2057(5) 0.6258(4) 0.0086(5) 0.022(2) Uani 1 1 d .
C1 C 0.2796(6) 0.4964(6) 0.1510(7) 0.026(3) Uani 1 1 d .
H1A H 0.2489 0.5011 0.1937 0.032 Uiso 1 1 calc R
C2 C 0.3451(6) 0.4515(6) 0.0641(6) 0.020(3) Uani 1 1 d .
C3 C 0.3480(5) 0.5197(6) 0.0554(6) 0.017(2) Uani 1 1 d .
C4 C 0.3548(6) 0.6301(6) 0.2762(6) 0.022(3) Uani 1 1 d .
C5 C 0.3850(6) 0.5639(6) -0.0009(6) 0.022(3) Uani 1 1 d .
C6 C 0.1633(6) 0.5777(6) 0.0256(7) 0.025(3) Uani 1 1 d .
H6A H 0.1595 0.5584 0.0780 0.030 Uiso 1 1 calc R
C7 C 0.1964(6) 0.6398(6) -0.0740(6) 0.023(3) Uani 1 1 d .
C8 C 0.1508(5) 0.8967(6) -0.1469(6) 0.019(2) Uani 1 1 d .
C9 C 0.2379(5) 0.6926(5) -0.1092(6) 0.015(2) Uani 1 1 d .
C10 C 0.1618(6) 0.8682(5) -0.0624(6) 0.017(3) Uani 1 1 d .
OW1 O 0.0000 0.7500 -0.195(4) 0.45(3) Uani 1 2 d SU
HW1A H -0.0043 0.7191 -0.2306 0.673 Uiso 0.50 1 d PR
HW1B H -0.0351 0.7531 -0.1663 0.673 Uiso 0.50 1 d PR
OW2 O 0.5000 0.7500 0.1250 0.3680(18) Uani 1 4 d SU
HW2A H 0.5188 0.7288 0.1641 0.552 Uiso 0.25 1 d PR
HW2B H 0.5218 0.7449 0.0802 0.552 Uiso 0.25 1 d PR
OW3 O 0.4259(7) 0.7740(7) 0.3517(8) 0.098(5) Uani 1 1 d U
HW3B H 0.4417 0.8115 0.3386 0.147 Uiso 1 1 d R
HW3C H 0.3997 0.7783 0.3927 0.147 Uiso 1 1 d R

loop_
_atom_site_aniso_label
_atom_site_aniso_U_11
_atom_site_aniso_U_22
_atom_site_aniso_U_33
_atom_site_aniso_U_23
_atom_site_aniso_U_13
_atom_site_aniso_U_12
Tb1 0.0216(3) 0.0150(3) 0.0170(3) 0.0012(2) -0.0017(2) 0.0005(2)
Tb2 0.0173(3) 0.0139(3) 0.0171(3) -0.0006(2) -0.0019(2) 0.0002(2)
O1 0.018(5) 0.028(5) 0.021(4) 0.007(3) -0.003(3) -0.006(4)
O2 0.014(4) 0.026(5) 0.027(4) 0.007(3) 0.000(3) -0.001(4)
O3 0.038(6) 0.006(4) 0.044(5) 0.000(4) 0.016(4) -0.001(4)
O4 0.031(5) 0.045(6) 0.022(4) 0.005(4) -0.001(4) 0.005(4)
O5 0.025(5) 0.017(5) 0.026(4) -0.001(3) -0.001(3) -0.005(4)
O6 0.030(5) 0.025(5) 0.014(4) 0.005(3) 0.002(3) -0.001(4)
O7 0.035(5) 0.029(5) 0.019(4) 0.006(4) -0.002(4) -0.008(4)
O8 0.037(6) 0.024(5) 0.019(4) 0.006(3) 0.001(4) 0.013(4)
O9 0.057(7) 0.023(5) 0.045(5) 0.014(4) -0.003(5) -0.014(5)
O10 0.063(7) 0.029(5) 0.027(4) 0.003(4) 0.002(4) 0.026(5)
O11 0.032(6) 0.035(6) 0.053(5) -0.005(4) 0.001(4) 0.008(5)
N1 0.009(5) 0.030(6) 0.029(5) -0.001(4) 0.003(4) -0.003(5)
N2 0.027(6) 0.020(6) 0.028(5) -0.001(4) -0.006(4) 0.009(5)
N3 0.026(6) 0.026(6) 0.018(4) -0.002(4) 0.007(4) 0.000(5)
N4 0.040(7) 0.013(5) 0.015(4) 0.001(4) -0.002(4) -0.007(5)
C1 0.033(8) 0.022(7) 0.024(6) -0.003(5) 0.013(5) 0.005(6)
C2 0.027(7) 0.016(6) 0.019(5) 0.003(5) 0.002(5) 0.001(5)
C3 0.014(6) 0.020(7) 0.016(5) -0.001(4) 0.002(4) -0.002(5)
C4 0.018(7) 0.026(7) 0.021(6) -0.003(5) 0.001(5) 0.006(5)
C5 0.037(8) 0.016(7) 0.014(5) -0.003(5) -0.005(5) -0.002(5)
C6 0.024(7) 0.030(8) 0.021(6) 0.008(5) -0.001(5) -0.005(6)
C7 0.035(8) 0.020(7) 0.013(5) -0.003(5) 0.008(5) -0.004(6)
C8 0.014(6) 0.020(7) 0.023(6) -0.003(5) -0.005(5) -0.001(5)
C9 0.009(6) 0.010(6) 0.025(6) 0.001(4) 0.005(4) 0.000(5)
C10 0.021(7) 0.016(6) 0.014(5) 0.011(4) -0.006(4) 0.002(5)
OW1 0.45(3) 0.45(3) 0.45(3) 0.000 0.000 0.0000(10)
OW2 0.3680(18) 0.3680(18) 0.368(2) 0.000 0.000 0.000
OW3 0.098(5) 0.098(5) 0.098(5) 0.0000(10) -0.0009(10) 0.0001(10)

loop_
_atom_type_symbol
_atom_type_description
_atom_type_scat_dispersion_real
_atom_type_scat_dispersion_imag
_atom_type_scat_source
C C 0.0033 0.0016 'International Tables Vol C Tables 4.2.6.8 and 6.1.1.4'
H H 0.0000 0.0000 'International Tables Vol C Tables 4.2.6.8 and 6.1.1.4'
N N 0.0061 0.0033 'International Tables Vol C Tables 4.2.6.8 and 6.1.1.4'
O O 0.0106 0.0060 'International Tables Vol C Tables 4.2.6.8 and 6.1.1.4'
Tb Tb -0.1723 4.1537 'International Tables Vol C Tables 4.2.6.8 and 6.1.1.4'

loop_
_geom_angle_atom_site_label_1
_geom_angle_atom_site_label_2
_geom_angle_atom_site_label_3
_geom_angle
_geom_angle_site_symmetry_1
_geom_angle_site_symmetry_3
O1 Tb1 O4 76.6(3) . .
O1 Tb1 O3 93.4(3) . .
O4 Tb1 O3 149.7(3) . .
O1 Tb1 O9 75.9(3) . .
O4 Tb1 O9 126.7(3) . .
O3 Tb1 O9 76.4(3) . .
O1 Tb1 O10 109.3(3) . .
O4 Tb1 O10 68.6(3) . .
O3 Tb1 O10 140.9(3) . .
O9 Tb1 O10 78.9(4) . .
O1 Tb1 N4 144.8(3) . .
O4 Tb1 N4 77.3(3) . .
O3 Tb1 N4 97.4(3) . .
O9 Tb1 N4 139.2(3) . .
O10 Tb1 N4 82.2(3) . .
O1 Tb1 N1 79.0(3) . .
O4 Tb1 N1 84.6(3) . .
O3 Tb1 N1 65.3(3) . .
O9 Tb1 N1 132.4(3) . .
O10 Tb1 N1 148.3(3) . .
N4 Tb1 N1 75.4(3) . .
O1 Tb1 O5 151.2(3) . .
O4 Tb1 O5 126.5(3) . .
O3 Tb1 O5 74.1(3) . .
O9 Tb1 O5 75.9(3) . .
O10 Tb1 O5 70.9(3) . .
N4 Tb1 O5 63.8(3) . .
N1 Tb1 O5 116.6(3) . .
O7 Tb2 O2 87.0(3) . 15_565
O7 Tb2 O11 72.9(3) . .
O2 Tb2 O11 77.2(3) 15_565 .
O7 Tb2 O8 144.8(3) . .
O2 Tb2 O8 81.9(3) 15_565 .
O11 Tb2 O8 135.4(3) . .
O7 Tb2 O6 134.8(3) . .
O2 Tb2 O6 122.9(2) 15_565 .
O11 Tb2 O6 81.4(3) . .
O8 Tb2 O6 77.8(3) . .
O7 Tb2 N3 99.7(3) . .
O2 Tb2 N3 130.9(3) 15_565 .
O11 Tb2 N3 151.3(3) . .
O8 Tb2 N3 64.9(3) . .
O6 Tb2 N3 85.5(3) . .
O7 Tb2 N2 70.4(3) . .
O2 Tb2 N2 65.9(3) 15_565 .
O11 Tb2 N2 128.3(3) . .
O8 Tb2 N2 74.5(3) . .
O6 Tb2 N2 149.3(3) . .
N3 Tb2 N2 70.9(3) . .
O7 Tb2 O6 73.1(3) . 13_564
O2 Tb2 O6 151.5(3) 15_565 13_564
O11 Tb2 O6 77.6(3) . 13_564
O8 Tb2 O6 125.9(3) . 13_564
O6 Tb2 O6 65.4(3) . 13_564
N3 Tb2 O6 73.8(3) . 13_564
N2 Tb2 O6 122.9(3) . 13_564
O7 Tb2 O5 142.5(3) . .
O2 Tb2 O5 73.2(3) 15_565 .
O11 Tb2 O5 71.9(3) . .
O8 Tb2 O5 64.5(2) . .
O6 Tb2 O5 49.9(2) . .
N3 Tb2 O5 117.4(3) . .
N2 Tb2 O5 125.0(3) . .
O6 Tb2 O5 110.8(2) 13_564 .
O7 Tb2 C9 149.3(3) . .
O2 Tb2 C9 98.1(3) 15_565 .
O11 Tb2 C9 78.8(3) . .
O8 Tb2 C9 65.7(3) . .
O6 Tb2 C9 25.4(2) . .
N3 Tb2 C9 99.5(3) . .
N2 Tb2 C9 139.0(3) . .
O6 Tb2 C9 89.7(3) 13_564 .
O5 Tb2 C9 25.0(2) . .
C4 O1 Tb1 138.3(8) . .
C4 O2 Tb2 125.0(7) . 12_766
C5 O3 Tb1 122.8(8) . .
C5 O4 Tb1 147.3(8) 3 .
C9 O5 Tb1 118.7(7) . .
C9 O5 Tb2 89.3(6) . .
Tb1 O5 Tb2 146.3(3) . .
C9 O6 Tb2 98.7(6) . .
C9 O6 Tb2 142.5(7) . 13_564
Tb2 O6 Tb2 114.6(3) . 13_564
C10 O7 Tb2 150.7(8) 7_554 .
C10 O8 Tb2 124.7(6) . .
Tb1 O9 H9A 109.5 . .
Tb1 O9 H9B 109.2 . .
H9A O9 H9B 109.4 . .
Tb1 O10 H10A 109.5 . .
Tb1 O10 H10B 109.1 . .
H10A O10 H10B 109.4 . .
Tb2 O11 H11A 109.5 . .
Tb2 O11 H11B 109.2 . .
H11A O11 H11B 109.4 . .
C1 N1 C3 103.7(10) . .
C1 N1 Tb1 142.6(8) . .
C3 N1 Tb1 113.0(7) . .
C1 N2 C2 105.2(10) 14 14
C1 N2 Tb2 138.3(8) 14 .
C2 N2 Tb2 115.8(7) 14 .
C6 N3 C8 105.4(10) 16_665 .
C6 N3 Tb2 134.5(8) 16_665 .
C8 N3 Tb2 115.7(7) . .
C6 N4 C7 105.2(9) . .
C6 N4 Tb1 131.3(7) . .
C7 N4 Tb1 123.0(7) . .
N2 C1 N1 114.3(10) 14_545 .
N2 C1 H1A 122.8 14_545 .
N1 C1 H1A 122.8 . .
N2 C2 C3 107.6(10) 14_545 .
N2 C2 C4 117.3(10) 14_545 4_454
C3 C2 C4 135.0(10) . 4_454
N1 C3 C2 109.1(9) . .
N1 C3 C5 117.6(10) . .
C2 C3 C5 133.3(10) . .
O1 C4 O2 121.7(11) . .
O1 C4 C2 122.5(10) . 3
O2 C4 C2 115.9(10) . 3
O4 C5 O3 123.2(11) 4_454 .
O4 C5 C3 120.8(10) 4_454 .
O3 C5 C3 115.9(10) . .
N4 C6 N3 113.6(10) . 11_565
N4 C6 H6A 123.2 . .
N3 C6 H6A 123.2 11_565 .
N4 C7 C8 107.7(10) . 11_565
N4 C7 C9 116.3(10) . .
C8 C7 C9 136.0(10) 11_565 .
N3 C8 C7 108.1(10) . 16_665
N3 C8 C10 118.9(10) . .
C7 C8 C10 132.7(10) 16_665 .
O5 C9 O6 119.8(10) . .
O5 C9 C7 117.7(9) . .
O6 C9 C7 122.5(10) . .
O5 C9 Tb2 65.7(6) . .
O6 C9 Tb2 55.9(5) . .
C7 C9 Tb2 166.4(8) . .
O7 C10 O8 124.9(9) 8_354 .
O7 C10 C8 121.9(10) 8_354 .
O8 C10 C8 113.3(9) . .
HW1A OW1 HW1B 109.5 . .
HW2A OW2 HW2B 109.5 . .
HW3B OW3 HW3C 109.5 . .

loop_
_geom_bond_atom_site_label_1
_geom_bond_atom_site_label_2
_geom_bond_distance
_geom_bond_site_symmetry_2
Tb1 O1 2.297(7) .
Tb1 O4 2.325(8) .
Tb1 O3 2.363(8) .
Tb1 O9 2.369(9) .
Tb1 O10 2.373(8) .
Tb1 N4 2.405(9) .
Tb1 N1 2.566(10) .
Tb1 O5 2.631(7) .
Tb2 O7 2.335(8) .
Tb2 O2 2.357(7) 15_565
Tb2 O11 2.415(9) .
Tb2 O8 2.445(8) .
Tb2 O6 2.480(8) .
Tb2 N3 2.501(10) .
Tb2 N2 2.514(10) .
Tb2 O6 2.518(7) 13_564
Tb2 O5 2.697(7) .
Tb2 C9 2.959(11) .
O1 C4 1.266(13) .
O2 C4 1.283(13) .
O2 Tb2 2.357(7) 12_766
O3 C5 1.263(13) .
O4 C5 1.250(13) 3
O5 C9 1.250(12) .
O6 C9 1.283(12) .
O6 Tb2 2.518(7) 13_564
O7 C10 1.223(12) 7_554
O8 C10 1.272(13) .
O9 H9A 0.8200 .
O9 H9B 0.9601 .
O10 H10A 0.8200 .
O10 H10B 0.9599 .
O11 H11A 0.8200 .
O11 H11B 0.9600 .
N1 C1 1.338(14) .
N1 C3 1.357(13) .
N2 C1 1.329(14) 14
N2 C2 1.350(14) 14
N3 C6 1.327(14) 16_665
N3 C8 1.359(14) .
N4 C6 1.326(14) .
N4 C7 1.369(13) .
C1 N2 1.329(14) 14_545
C1 H1A 0.9300 .
C2 N2 1.350(14) 14_545
C2 C3 1.388(16) .
C2 C4 1.472(16) 4_454
C3 C5 1.475(15) .
C4 C2 1.472(16) 3
C5 O4 1.250(13) 4_454
C6 N3 1.327(14) 11_565
C6 H6A 0.9300 .
C7 C8 1.380(16) 11_565
C7 C9 1.472(15) .
C8 C7 1.380(16) 16_665
C8 C10 1.490(14) .
C10 O7 1.223(12) 8_354
OW1 HW1A 0.8501 .
OW1 HW1B 0.8500 .
OW2 HW2A 0.8500 .
OW2 HW2B 0.8500 .
OW3 HW3B 0.8500 .
OW3 HW3C 0.8500 .
